data_7241198
loop_
_publ_author_name
'Chen, Man-Ting'
'Xie, Xiao-Dan'
'Meng, Jin-Xiu'
'Ou, Yong-Cong'
'Wu, Jian-Zhong'
'Tong, Ming-Liang'

_publ_section_title
;
 Tunable Photoluminescence in Flexible Carboxylate Ligands-Based
 Coordination Polymers with Interesting Topologies and Fe3+ Sensitivity
;
_journal_name_full CrystEngComm
_journal_paper_doi 10.1039/D0CE01043J
_journal_year 2020
_chemical_formula_sum 'C20 H20 N2 O4 Zn'
_chemical_formula_weight 417.75
_space_group_crystal_system orthorhombic
_space_group_IT_number 52
_space_group_name_Hall '-P 2a 2bc'
_space_group_name_H-M_alt 'P n n a'
_atom_sites_solution_hydrogens geom
_audit_creation_method SHELXL-2014/7
_audit_update_record
;
2019-04-24 deposited with the CCDC.	2020-09-09 downloaded from the CCDC.
;
_cell_angle_alpha 90
_cell_angle_beta 90
_cell_angle_gamma 90
_cell_formula_units_Z 8
_cell_length_a 25.1315(6)
_cell_length_b 11.8428(3)
_cell_length_c 15.9866(3)
_cell_measurement_reflns_used 6034
_cell_measurement_temperature 100(2)
_cell_measurement_theta_max 71.3320
_cell_measurement_theta_min 2.7860
_cell_volume 4758.05(19)
_computing_cell_refinement 'CrysAlisPro 1.171.38.41 (Rigaku OD, 2015)'
_computing_data_collection 'CrysAlisPro 1.171.38.41 (Rigaku OD, 2015)'
_computing_data_reduction 'CrysAlisPro 1.171.38.41 (Rigaku OD, 2015)'
_computing_structure_refinement 'SHELXL-2014/7 (Sheldrick, 2014)'
_computing_structure_solution 'SHELXL-2014/7 (Sheldrick, 2014)'
_diffrn_ambient_temperature 100(2)
_diffrn_detector_area_resol_mean 8.2417
_diffrn_measured_fraction_theta_full 0.993
_diffrn_measured_fraction_theta_max 0.973
_diffrn_measurement_device_type 'Xcalibur, Onyx, Nova'
_diffrn_measurement_method '\w scans'
_diffrn_radiation_type CuK\a
_diffrn_radiation_wavelength 1.54178
_diffrn_reflns_av_R_equivalents 0.0178
_diffrn_reflns_av_unetI/netI 0.0166
_diffrn_reflns_Laue_measured_fraction_full 0.993
_diffrn_reflns_Laue_measured_fraction_max 0.973
_diffrn_reflns_limit_h_max 30
_diffrn_reflns_limit_h_min -24
_diffrn_reflns_limit_k_max 14
_diffrn_reflns_limit_k_min -12
_diffrn_reflns_limit_l_max 19
_diffrn_reflns_limit_l_min -18
_diffrn_reflns_number 12939
_diffrn_reflns_point_group_measured_fraction_full 0.993
_diffrn_reflns_point_group_measured_fraction_max 0.973
_diffrn_reflns_theta_full 67.679
_diffrn_reflns_theta_max 72.201
_diffrn_reflns_theta_min 3.517
_diffrn_source 'micro-focus sealed X-ray tube'
_exptl_absorpt_coefficient_mu 1.625
_exptl_absorpt_correction_T_max 1.00000
_exptl_absorpt_correction_T_min 0.81408
_exptl_absorpt_correction_type multi-scan
_exptl_absorpt_process_details
;
CrysAlisPro 1.171.38.41 (Rigaku Oxford Diffraction, 2015)
Empirical absorption correction using spherical harmonics,
 implemented in SCALE3 ABSPACK scaling algorithm.
;
_exptl_crystal_colour orange
_exptl_crystal_density_diffrn 1.166
_exptl_crystal_description block
_exptl_crystal_F_000 1728
_exptl_crystal_size_max 0.310
_exptl_crystal_size_mid 0.270
_exptl_crystal_size_min 0.220
_refine_diff_density_max 0.695
_refine_diff_density_min -0.368
_refine_diff_density_rms 0.064
_refine_ls_extinction_method none
_refine_ls_goodness_of_fit_ref 1.059
_refine_ls_hydrogen_treatment constr
_refine_ls_matrix_type full
_refine_ls_number_parameters 245
_refine_ls_number_reflns 4586
_refine_ls_number_restraints 2
_refine_ls_restrained_S_all 1.062
_refine_ls_R_factor_all 0.0697
_refine_ls_R_factor_gt 0.0617
_refine_ls_shift/su_max 0.000
_refine_ls_shift/su_mean 0.000
_refine_ls_structure_factor_coef Fsqd
_refine_ls_weighting_details 'w=1/[\s^2^(Fo^2^)+(0.1198P)^2^+3.6192P] where P=(Fo^2^+2Fc^2^)/3'
_refine_ls_weighting_scheme calc
_refine_ls_wR_factor_gt 0.1989
_refine_ls_wR_factor_ref 0.2106
_reflns_Friedel_coverage 0.000
_reflns_number_gt 3763
_reflns_number_total 4586
_reflns_threshold_expression 'I > 2\s(I)'
_cod_data_source_file d0ce01043j2.cif
_cod_data_source_block zn_CCDC2
_cod_database_code 7241198
_shelx_shelxl_version_number 2014/7
_shelx_space_group_comment
;
The symmetry employed for this shelxl refinement is uniquely defined
by the following loop, which should always be used as a source of
symmetry information in preference to the above space-group names.
They are only intended as comments.
;
_shelx_estimated_absorpt_t_min 0.633
_shelx_estimated_absorpt_t_max 0.716

loop_
_space_group_symop_operation_xyz
'x, y, z'
'-x+1/2, -y, z'
'-x+1/2, y+1/2, -z+1/2'
'x, -y+1/2, -z+1/2'
'-x, -y, -z'
'x-1/2, y, -z'
'x-1/2, -y-1/2, z-1/2'
'-x, y-1/2, z-1/2'

loop_
_atom_site_label
_atom_site_type_symbol
_atom_site_fract_x
_atom_site_fract_y
_atom_site_fract_z
_atom_site_U_iso_or_equiv
_atom_site_adp_type
_atom_site_occupancy
_atom_site_site_symmetry_order
_atom_site_calc_flag
_atom_site_refinement_flags_posn
_atom_site_refinement_flags_adp
_atom_site_refinement_flags_occupancy
_atom_site_disorder_assembly
_atom_site_disorder_group
Zn1 Zn 0.29950(3) 0.7500 0.2500 0.0571(2) Uani 1 2 d S T P . .
Zn2 Zn -0.06390(3) 1.2500 -0.2500 0.0563(2) Uani 1 2 d S T P . .
N1 N 0.24428(11) 0.8265(2) 0.17188(18) 0.0590(6) Uani 1 1 d . . . . .
N2 N -0.01008(12) 1.1596(2) -0.18073(16) 0.0577(6) Uani 1 1 d . . . . .
O1 O 0.31439(10) 0.6085(2) 0.17750(16) 0.0651(6) Uani 1 1 d . . . . .
O2 O 0.36626(11) 0.7506(2) 0.14627(19) 0.0693(7) Uani 1 1 d . . . . .
O3 O 0.39391(12) 0.3145(2) 0.16122(16) 0.0729(7) Uani 1 1 d . . . . .
O4 O 0.42757(11) 0.4835(2) 0.18321(16) 0.0711(7) Uani 1 1 d . . . . .
C1 C 0.36693(18) 0.5843(4) 0.0564(2) 0.0753(11) Uani 1 1 d . . . . .
H1A H 0.3394 0.6012 0.0130 0.090 Uiso 1 1 calc R U . . .
C2 C 0.36334(19) 0.4563(4) 0.0701(2) 0.0772(11) Uani 1 1 d . . . . .
H2A H 0.3257 0.4388 0.0854 0.093 Uiso 1 1 calc R U . . .
C3 C 0.3756(2) 0.3924(4) -0.0092(3) 0.0994(15) Uani 1 1 d . . . . .
H3A H 0.3477 0.4080 -0.0513 0.119 Uiso 1 1 calc R U . . .
H3B H 0.3755 0.3103 0.0025 0.119 Uiso 1 1 calc R U . . .
C4 C 0.4298(3) 0.4265(5) -0.0443(3) 0.1117(19) Uani 1 1 d . . . . .
H4A H 0.4581 0.4071 -0.0037 0.134 Uiso 1 1 calc R U . . .
H4B H 0.4368 0.3848 -0.0968 0.134 Uiso 1 1 calc R U . . .
C5 C 0.4306(3) 0.5533(6) -0.0614(3) 0.119(2) Uani 1 1 d . . . . .
H5A H 0.4038 0.5715 -0.1048 0.143 Uiso 1 1 calc R U . . .
H5B H 0.4660 0.5753 -0.0830 0.143 Uiso 1 1 calc R U . . .
C6 C 0.4184(2) 0.6213(4) 0.0180(3) 0.0923(13) Uani 1 1 d . . . . .
H6A H 0.4475 0.6108 0.0589 0.111 Uiso 1 1 calc R U . . .
H6B H 0.4163 0.7026 0.0039 0.111 Uiso 1 1 calc R U . . .
C7 C 0.35025(14) 0.6523(3) 0.1322(2) 0.0592(8) Uani 1 1 d . . . . .
C8 C 0.39855(15) 0.4184(3) 0.1439(2) 0.0630(8) Uani 1 1 d . . . . .
C9 C 0.24235(16) 0.8136(4) 0.0889(2) 0.0767(10) Uani 1 1 d . . . . .
H9A H 0.2683 0.7672 0.0627 0.092 Uiso 1 1 calc R U . . .
C10 C 0.20415(18) 0.8650(4) 0.0397(3) 0.0841(12) Uani 1 1 d . . . . .
H10A H 0.2037 0.8537 -0.0191 0.101 Uiso 1 1 calc R U . . .
C11 C 0.16574(14) 0.9348(3) 0.0787(3) 0.0659(9) Uani 1 1 d . . . . .
C12 C 0.16843(16) 0.9471(3) 0.1631(3) 0.0686(9) Uani 1 1 d . . . . .
H12A H 0.1433 0.9931 0.1915 0.082 Uiso 1 1 calc R U . . .
C13 C 0.20752(15) 0.8928(3) 0.2070(3) 0.0666(9) Uani 1 1 d . . . . .
H13A H 0.2086 0.9028 0.2659 0.080 Uiso 1 1 calc R U . . .
C14 C 0.12329(16) 0.9941(3) 0.0332(3) 0.0697(9) Uani 1 1 d . . . . .
H14A H 0.1012 1.0441 0.0641 0.084 Uiso 1 1 calc R U . . .
C15 C 0.11374(16) 0.9829(3) -0.0469(2) 0.0699(9) Uani 1 1 d . U . . .
H15A H 0.1356 0.9332 -0.0785 0.084 Uiso 1 1 calc R U . . .
C16 C 0.06945(15) 1.0456(3) -0.0918(2) 0.0664(8) Uani 1 1 d . U . . .
C17 C 0.06775(16) 1.0419(4) -0.1767(3) 0.0722(10) Uani 1 1 d . . . . .
H17A H 0.0938 1.0006 -0.2070 0.087 Uiso 1 1 calc R U . . .
C18 C 0.02801(16) 1.0985(3) -0.2181(2) 0.0693(9) Uani 1 1 d . . . . .
H18A H 0.0275 1.0941 -0.2775 0.083 Uiso 1 1 calc R U . . .
C19 C -0.00899(16) 1.1624(3) -0.0971(2) 0.0625(8) Uani 1 1 d . . . . .
H19A H -0.0357 1.2035 -0.0681 0.075 Uiso 1 1 calc R U . . .
C20 C 0.03009(17) 1.1070(3) -0.0513(2) 0.0677(9) Uani 1 1 d . U . . .
H20A H 0.0299 1.1111 0.0081 0.081 Uiso 1 1 calc R U . . .

loop_
_atom_site_aniso_label
_atom_site_aniso_U_11
_atom_site_aniso_U_22
_atom_site_aniso_U_33
_atom_site_aniso_U_23
_atom_site_aniso_U_13
_atom_site_aniso_U_12
Zn1 0.0532(4) 0.0604(4) 0.0576(4) -0.0027(3) 0.000 0.000
Zn2 0.0645(4) 0.0535(4) 0.0510(4) -0.0033(2) 0.000 0.000
N1 0.0552(14) 0.0570(15) 0.0649(15) 0.0001(13) 0.0000(12) -0.0001(12)
N2 0.0670(16) 0.0520(14) 0.0541(14) 0.0005(11) -0.0037(12) -0.0066(13)
O1 0.0695(14) 0.0573(13) 0.0683(14) 0.0055(11) 0.0036(11) 0.0015(11)
O2 0.0676(15) 0.0584(14) 0.0817(17) 0.0057(11) -0.0064(13) -0.0031(11)
O3 0.0929(19) 0.0593(14) 0.0663(14) 0.0013(12) -0.0152(13) 0.0077(13)
O4 0.0747(16) 0.0688(15) 0.0697(15) 0.0142(13) -0.0055(12) -0.0004(13)
C1 0.092(3) 0.081(2) 0.0531(18) 0.0082(18) 0.0017(18) 0.021(2)
C2 0.103(3) 0.067(2) 0.062(2) -0.0026(18) -0.011(2) 0.023(2)
C3 0.127(4) 0.097(3) 0.074(3) -0.011(2) -0.019(3) 0.023(3)
C4 0.136(5) 0.129(5) 0.070(3) -0.005(3) 0.003(3) 0.044(4)
C5 0.121(4) 0.159(6) 0.078(3) 0.019(3) 0.017(3) 0.034(4)
C6 0.103(3) 0.087(3) 0.086(3) 0.022(2) 0.021(3) 0.005(3)
C7 0.0633(18) 0.0577(18) 0.0568(17) 0.0090(15) -0.0077(15) 0.0069(15)
C8 0.074(2) 0.064(2) 0.0516(17) -0.0025(15) 0.0019(16) 0.0091(17)
C9 0.068(2) 0.095(3) 0.067(2) -0.001(2) -0.0022(18) 0.019(2)
C10 0.082(3) 0.107(3) 0.064(2) 0.000(2) -0.0080(19) 0.013(2)
C11 0.0564(18) 0.0578(19) 0.084(2) 0.0017(17) 0.0006(17) -0.0019(15)
C12 0.064(2) 0.062(2) 0.080(2) -0.0051(18) -0.0012(18) 0.0038(16)
C13 0.065(2) 0.0612(19) 0.073(2) -0.0054(17) 0.0015(17) 0.0036(16)
C14 0.070(2) 0.068(2) 0.071(2) 0.0003(17) 0.0041(17) -0.0019(18)
C15 0.074(2) 0.066(2) 0.070(2) -0.0093(17) 0.0089(17) -0.0007(16)
C16 0.069(2) 0.063(2) 0.067(2) -0.0009(16) -0.0042(15) -0.0140(15)
C17 0.067(2) 0.077(2) 0.073(2) -0.0016(19) -0.0037(17) 0.0012(18)
C18 0.071(2) 0.075(2) 0.0624(19) -0.0065(18) -0.0060(17) 0.0034(18)
C19 0.079(2) 0.0518(17) 0.0565(18) -0.0005(14) -0.0015(16) -0.0081(16)
C20 0.088(2) 0.062(2) 0.0531(17) 0.0069(15) -0.0102(16) -0.0169(17)

loop_
_atom_type_symbol
_atom_type_description
_atom_type_scat_dispersion_real
_atom_type_scat_dispersion_imag
_atom_type_scat_source
C C 0.0181 0.0091 'International Tables Vol C Tables 4.2.6.8 and 6.1.1.4'
H H 0.0000 0.0000 'International Tables Vol C Tables 4.2.6.8 and 6.1.1.4'
N N 0.0311 0.0180 'International Tables Vol C Tables 4.2.6.8 and 6.1.1.4'
O O 0.0492 0.0322 'International Tables Vol C Tables 4.2.6.8 and 6.1.1.4'
Zn Zn -1.5491 0.6778 'International Tables Vol C Tables 4.2.6.8 and 6.1.1.4'

loop_
_geom_angle_atom_site_label_1
_geom_angle_atom_site_label_2
_geom_angle_atom_site_label_3
_geom_angle
_geom_angle_site_symmetry_1
_geom_angle_site_symmetry_3
_geom_angle_publ_flag
O1 Zn1 O1 159.19(14) . 4_565 ?
O1 Zn1 N1 95.99(11) . 4_565 ?
O1 Zn1 N1 97.89(10) 4_565 4_565 ?
O1 Zn1 N1 97.89(11) . . ?
O1 Zn1 N1 95.99(11) 4_565 . ?
N1 Zn1 N1 96.06(16) 4_565 . ?
O1 Zn1 O2 105.22(9) . 4_565 ?
O1 Zn1 O2 58.70(9) 4_565 4_565 ?
N1 Zn1 O2 92.94(10) 4_565 4_565 ?
N1 Zn1 O2 154.15(10) . 4_565 ?
O1 Zn1 O2 58.70(9) . . ?
O1 Zn1 O2 105.22(9) 4_565 . ?
N1 Zn1 O2 154.15(10) 4_565 . ?
N1 Zn1 O2 92.94(10) . . ?
O2 Zn1 O2 89.34(14) 4_565 . ?
O1 Zn1 C7 133.59(11) . 4_565 ?
O1 Zn1 C7 29.54(10) 4_565 4_565 ?
N1 Zn1 C7 95.06(11) 4_565 4_565 ?
N1 Zn1 C7 125.47(11) . 4_565 ?
O2 Zn1 C7 29.20(10) 4_565 4_565 ?
O2 Zn1 C7 99.32(10) . 4_565 ?
O1 Zn1 C7 29.54(10) . . ?
O1 Zn1 C7 133.58(11) 4_565 . ?
N1 Zn1 C7 125.47(11) 4_565 . ?
N1 Zn1 C7 95.06(11) . . ?
O2 Zn1 C7 99.32(10) 4_565 . ?
O2 Zn1 C7 29.20(10) . . ?
C7 Zn1 C7 120.02(16) 4_565 . ?
O3 Zn2 O3 113.31(18) 7_575 6_565 ?
O3 Zn2 N2 99.90(11) 7_575 4_574 ?
O3 Zn2 N2 123.61(11) 6_565 4_574 ?
O3 Zn2 N2 123.61(11) 7_575 . ?
O3 Zn2 N2 99.90(11) 6_565 . ?
N2 Zn2 N2 97.42(16) 4_574 . ?
C13 N1 C9 117.3(3) . . ?
C13 N1 Zn1 117.8(2) . . ?
C9 N1 Zn1 124.9(3) . . ?
C19 N2 C18 116.4(3) . . ?
C19 N2 Zn2 122.7(2) . . ?
C18 N2 Zn2 120.8(2) . . ?
C7 O1 Zn1 96.7(2) . . ?
C7 O2 Zn1 83.9(2) . . ?
C8 O3 Zn2 119.6(2) . 6_645 ?
C6 C1 C7 114.3(4) . . ?
C6 C1 C2 113.5(4) . . ?
C7 C1 C2 113.2(3) . . ?
C6 C1 H1A 104.8 . . ?
C7 C1 H1A 104.8 . . ?
C2 C1 H1A 104.8 . . ?
C3 C2 C1 111.3(4) . . ?
C3 C2 C8 112.3(3) . . ?
C1 C2 C8 111.3(4) . . ?
C3 C2 H2A 107.2 . . ?
C1 C2 H2A 107.2 . . ?
C8 C2 H2A 107.2 . . ?
C2 C3 C4 111.0(5) . . ?
C2 C3 H3A 109.4 . . ?
C4 C3 H3A 109.4 . . ?
C2 C3 H3B 109.4 . . ?
C4 C3 H3B 109.4 . . ?
H3A C3 H3B 108.0 . . ?
C5 C4 C3 109.7(5) . . ?
C5 C4 H4A 109.7 . . ?
C3 C4 H4A 109.7 . . ?
C5 C4 H4B 109.7 . . ?
C3 C4 H4B 109.7 . . ?
H4A C4 H4B 108.2 . . ?
C4 C5 C6 111.5(4) . . ?
C4 C5 H5A 109.3 . . ?
C6 C5 H5A 109.3 . . ?
C4 C5 H5B 109.3 . . ?
C6 C5 H5B 109.3 . . ?
H5A C5 H5B 108.0 . . ?
C1 C6 C5 111.0(5) . . ?
C1 C6 H6A 109.4 . . ?
C5 C6 H6A 109.4 . . ?
C1 C6 H6B 109.4 . . ?
C5 C6 H6B 109.4 . . ?
H6A C6 H6B 108.0 . . ?
O2 C7 O1 120.5(3) . . ?
O2 C7 C1 123.3(3) . . ?
O1 C7 C1 115.9(3) . . ?
O2 C7 Zn1 66.8(2) . . ?
O1 C7 Zn1 53.74(17) . . ?
C1 C7 Zn1 166.0(3) . . ?
O4 C8 O3 123.4(3) . . ?
O4 C8 C2 123.2(3) . . ?
O3 C8 C2 113.4(3) . . ?
N1 C9 C10 122.7(4) . . ?
N1 C9 H9A 118.7 . . ?
C10 C9 H9A 118.7 . . ?
C9 C10 C11 118.7(4) . . ?
C9 C10 H10A 120.7 . . ?
C11 C10 H10A 120.7 . . ?
C12 C11 C10 117.8(4) . . ?
C12 C11 C14 118.5(4) . . ?
C10 C11 C14 123.7(4) . . ?
C11 C12 C13 119.6(4) . . ?
C11 C12 H12A 120.2 . . ?
C13 C12 H12A 120.2 . . ?
N1 C13 C12 123.9(4) . . ?
N1 C13 H13A 118.0 . . ?
C12 C13 H13A 118.0 . . ?
C15 C14 C11 124.7(4) . . ?
C15 C14 H14A 117.7 . . ?
C11 C14 H14A 117.7 . . ?
C14 C15 C16 123.2(4) . . ?
C14 C15 H15A 118.4 . . ?
C16 C15 H15A 118.4 . . ?
C17 C16 C20 117.4(4) . . ?
C17 C16 C15 118.6(4) . . ?
C20 C16 C15 123.9(3) . . ?
C16 C17 C18 119.3(4) . . ?
C16 C17 H17A 120.4 . . ?
C18 C17 H17A 120.4 . . ?
N2 C18 C17 124.6(4) . . ?
N2 C18 H18A 117.7 . . ?
C17 C18 H18A 117.7 . . ?
N2 C19 C20 122.0(4) . . ?
N2 C19 H19A 119.0 . . ?
C20 C19 H19A 119.0 . . ?
C16 C20 C19 120.3(3) . . ?
C16 C20 H20A 119.8 . . ?
C19 C20 H20A 119.8 . . ?

loop_
_geom_bond_atom_site_label_1
_geom_bond_atom_site_label_2
_geom_bond_distance
_geom_bond_site_symmetry_2
_geom_bond_publ_flag
Zn1 O1 2.071(3) . ?
Zn1 O1 2.071(3) 4_565 ?
Zn1 N1 2.075(3) 4_565 ?
Zn1 N1 2.075(3) . ?
Zn1 O2 2.359(3) 4_565 ?
Zn1 O2 2.359(3) . ?
Zn1 C7 2.551(4) 4_565 ?
Zn1 C7 2.551(4) . ?
Zn2 O3 1.929(2) 7_575 ?
Zn2 O3 1.929(2) 6_565 ?
Zn2 N2 2.050(3) 4_574 ?
Zn2 N2 2.050(3) . ?
N1 C13 1.336(5) . ?
N1 C9 1.336(5) . ?
N2 C19 1.338(4) . ?
N2 C18 1.341(5) . ?
O1 C7 1.267(4) . ?
O2 C7 1.252(4) . ?
O3 C8 1.268(4) . ?
O3 Zn2 1.929(2) 6_645 ?
O4 C8 1.233(4) . ?
C1 C6 1.496(6) . ?
C1 C7 1.515(5) . ?
C1 C2 1.535(6) . ?
C1 H1A 1.0000 . ?
C2 C3 1.508(6) . ?
C2 C8 1.542(5) . ?
C2 H2A 1.0000 . ?
C3 C4 1.528(8) . ?
C3 H3A 0.9900 . ?
C3 H3B 0.9900 . ?
C4 C5 1.526(9) . ?
C4 H4A 0.9900 . ?
C4 H4B 0.9900 . ?
C5 C6 1.533(8) . ?
C5 H5A 0.9900 . ?
C5 H5B 0.9900 . ?
C6 H6A 0.9900 . ?
C6 H6B 0.9900 . ?
C9 C10 1.382(6) . ?
C9 H9A 0.9500 . ?
C10 C11 1.416(6) . ?
C10 H10A 0.9500 . ?
C11 C12 1.359(5) . ?
C11 C14 1.470(5) . ?
C12 C13 1.368(5) . ?
C12 H12A 0.9500 . ?
C13 H13A 0.9500 . ?
C14 C15 1.310(6) . ?
C14 H14A 0.9500 . ?
C15 C16 1.518(6) . ?
C15 H15A 0.9500 . ?
C16 C17 1.359(5) . ?
C16 C20 1.387(6) . ?
C17 C18 1.374(6) . ?
C17 H17A 0.9500 . ?
C18 H18A 0.9500 . ?
C19 C20 1.390(5) . ?
C19 H19A 0.9500 . ?
C20 H20A 0.9500 . ?

loop_
_geom_torsion_atom_site_label_1
_geom_torsion_atom_site_label_2
_geom_torsion_atom_site_label_3
_geom_torsion_atom_site_label_4
_geom_torsion
_geom_torsion_site_symmetry_1
_geom_torsion_site_symmetry_2
_geom_torsion_site_symmetry_3
_geom_torsion_site_symmetry_4
_geom_torsion_publ_flag
C6 C1 C2 C3 -52.6(5) . . . . ?
C7 C1 C2 C3 175.0(4) . . . . ?
C6 C1 C2 C8 73.6(4) . . . . ?
C7 C1 C2 C8 -58.9(5) . . . . ?
C1 C2 C3 C4 55.2(5) . . . . ?
C8 C2 C3 C4 -70.4(5) . . . . ?
C2 C3 C4 C5 -58.3(5) . . . . ?
C3 C4 C5 C6 57.8(6) . . . . ?
C7 C1 C6 C5 -176.4(4) . . . . ?
C2 C1 C6 C5 51.7(5) . . . . ?
C4 C5 C6 C1 -54.7(6) . . . . ?
Zn1 O2 C7 O1 -3.8(3) . . . . ?
Zn1 O2 C7 C1 168.9(3) . . . . ?
Zn1 O1 C7 O2 4.3(3) . . . . ?
Zn1 O1 C7 C1 -168.9(3) . . . . ?
C6 C1 C7 O2 22.8(5) . . . . ?
C2 C1 C7 O2 154.9(4) . . . . ?
C6 C1 C7 O1 -164.2(3) . . . . ?
C2 C1 C7 O1 -32.1(5) . . . . ?
C6 C1 C7 Zn1 156.1(9) . . . . ?
C2 C1 C7 Zn1 -71.9(11) . . . . ?
Zn2 O3 C8 O4 -2.8(5) 6_645 . . . ?
Zn2 O3 C8 C2 178.5(2) 6_645 . . . ?
C3 C2 C8 O4 122.2(5) . . . . ?
C1 C2 C8 O4 -3.4(5) . . . . ?
C3 C2 C8 O3 -59.1(5) . . . . ?
C1 C2 C8 O3 175.3(3) . . . . ?
C13 N1 C9 C10 -0.4(6) . . . . ?
Zn1 N1 C9 C10 178.9(3) . . . . ?
N1 C9 C10 C11 0.5(7) . . . . ?
C9 C10 C11 C12 -0.3(6) . . . . ?
C9 C10 C11 C14 179.9(4) . . . . ?
C10 C11 C12 C13 0.1(6) . . . . ?
C14 C11 C12 C13 180.0(3) . . . . ?
C9 N1 C13 C12 0.2(6) . . . . ?
Zn1 N1 C13 C12 -179.1(3) . . . . ?
C11 C12 C13 N1 -0.1(6) . . . . ?
C12 C11 C14 C15 -174.6(4) . . . . ?
C10 C11 C14 C15 5.2(7) . . . . ?
C11 C14 C15 C16 180.0(3) . . . . ?
C14 C15 C16 C17 170.1(4) . . . . ?
C14 C15 C16 C20 -10.1(6) . . . . ?
C20 C16 C17 C18 0.3(6) . . . . ?
C15 C16 C17 C18 -179.8(4) . . . . ?
C19 N2 C18 C17 -1.4(6) . . . . ?
Zn2 N2 C18 C17 175.3(3) . . . . ?
C16 C17 C18 N2 0.6(6) . . . . ?
C18 N2 C19 C20 1.3(5) . . . . ?
Zn2 N2 C19 C20 -175.3(2) . . . . ?
C17 C16 C20 C19 -0.4(5) . . . . ?
C15 C16 C20 C19 179.8(3) . . . . ?
N2 C19 C20 C16 -0.5(5) . . . . ?
